data_4320936
loop_
_publ_author_name
'Giancarlo Francese'
'Francisco M. Romero'
'Antonia Neels'
'Helen Stoeckli-Evans'
'Silvio Decurtins'

_publ_section_title
;
 Crystal Structures and Magnetic Properties of Metal Complexes Bearing
 Four Nitronyl Nitroxide Moieties in the Same Coordination Sphere
;
_journal_name_full 'Inorganic Chemistry'
_journal_page_first 2087
_journal_page_last 2095
_journal_paper_doi 10.1021/ic991236a
_journal_volume 39
_journal_year 2000
_chemical_formula_sum 'C40 H57 Cl2 Cu N11 O16'
_chemical_formula_weight 1082.41
_chemical_name_systematic
; 
 ? 
;
_space_group_IT_number 2
_symmetry_cell_setting triclinic
_symmetry_space_group_name_Hall '-P 1'
_symmetry_space_group_name_H-M 'P -1'
_atom_sites_solution_hydrogens geom
_atom_sites_solution_primary direct
_atom_sites_solution_secondary difmap
_audit_creation_method SHELXL-97
_cell_angle_alpha 84.191(8)
_cell_angle_beta 73.392(8)
_cell_angle_gamma 66.072(8)
_cell_formula_units_Z 2
_cell_length_a 12.1604(9)
_cell_length_b 12.6961(9)
_cell_length_c 18.1028(12)
_cell_measurement_reflns_used 5000
_cell_measurement_temperature 203(2)
_cell_measurement_theta_max 26.05
_cell_measurement_theta_min 1.65
_cell_volume 2447.8(4)
_computing_cell_refinement 'CELL, Stoe & Cie Company, Germany'
_computing_data_collection 'EXPOSE, Stoe & Cie Company, Germany'
_computing_data_reduction 'INTEGRATE, Stoe & Cie Company, Germany'
_computing_molecular_graphics 'PLATON97 (Spek, 1997)'
_computing_publication_material 'SHELXL-97 (Sheldrick, 1997)'
_computing_structure_refinement 'SHELXL-97 (Sheldrick, 1997)'
_computing_structure_solution 'SHELXS-97 (Sheldrick, 1990)'
_diffrn_ambient_temperature 203(2)
_diffrn_measured_fraction_theta_full 0.929
_diffrn_measured_fraction_theta_max 0.929
_diffrn_measurement_device_type 'IPDS, Stoe & Cie Company, Germany'
_diffrn_measurement_method 'Phi oscillation scans'
_diffrn_radiation_monochromator graphite
_diffrn_radiation_source 'fine-focus sealed tube'
_diffrn_radiation_type MoK\a
_diffrn_radiation_wavelength 0.71073
_diffrn_reflns_av_R_equivalents 0.0909
_diffrn_reflns_av_sigmaI/netI 0.2373
_diffrn_reflns_limit_h_max 14
_diffrn_reflns_limit_h_min -14
_diffrn_reflns_limit_k_max 15
_diffrn_reflns_limit_k_min -15
_diffrn_reflns_limit_l_max 22
_diffrn_reflns_limit_l_min -22
_diffrn_reflns_number 19400
_diffrn_reflns_theta_full 25.97
_diffrn_reflns_theta_max 25.97
_diffrn_reflns_theta_min 2.08
_exptl_absorpt_coefficient_mu 0.635
_exptl_absorpt_correction_type none
_exptl_crystal_colour 'dark brown'
_exptl_crystal_density_diffrn 1.469
_exptl_crystal_density_meas ?
_exptl_crystal_density_method 'not measured'
_exptl_crystal_description needle
_exptl_crystal_F_000 1130
_exptl_crystal_size_max 0.50
_exptl_crystal_size_mid 0.05
_exptl_crystal_size_min 0.05
_refine_diff_density_max 0.281
_refine_diff_density_min -0.521
_refine_diff_density_rms 0.055
_refine_ls_extinction_coef 0.00246(16)
_refine_ls_extinction_expression Fc^*^=kFc[1+0.001xFc^2^\l^3^/sin(2\q)]^-1/4^
_refine_ls_extinction_method SHELXL
_refine_ls_goodness_of_fit_ref 0.599
_refine_ls_hydrogen_treatment mixed
_refine_ls_matrix_type full
_refine_ls_number_parameters 668
_refine_ls_number_reflns 8892
_refine_ls_number_restraints 0
_refine_ls_restrained_S_all 0.599
_refine_ls_R_factor_all 0.1333
_refine_ls_R_factor_gt 0.0396
_refine_ls_shift/su_max 0.001
_refine_ls_shift/su_mean 0.000
_refine_ls_structure_factor_coef Fsqd
_refine_ls_weighting_details 'calc w=1/[\s^2^(Fo^2^)+(0.0000P)^2^+0.0000P] where P=(Fo^2^+2Fc^2^)/3'
_refine_ls_weighting_scheme calc
_refine_ls_wR_factor_gt 0.0571
_refine_ls_wR_factor_ref 0.0755
_reflns_number_gt 3483
_reflns_number_total 8892
_reflns_threshold_expression >2sigma(I)
_cod_data_source_file ic991236a_5.cif
_cod_data_source_block compound5
_cod_depositor_comments
;
The following automatic conversions were performed:

'_exptl_crystal_density_meas' value 'none' was changed to '?' - the
value is perceived as not measured.

Automatic conversion script
Id: cif_fix_values 3008 2015-01-20 13:52:24Z robertas 
;
_cod_original_cell_volume 2447.8(3)
_cod_database_code 4320936

loop_
_symmetry_equiv_pos_as_xyz
'x, y, z'
'-x, -y, -z'

loop_
_atom_site_label
_atom_site_type_symbol
_atom_site_fract_x
_atom_site_fract_y
_atom_site_fract_z
_atom_site_U_iso_or_equiv
_atom_site_adp_type
_atom_site_occupancy
_atom_site_symmetry_multiplicity
_atom_site_calc_flag
_atom_site_refinement_flags
_atom_site_disorder_assembly
_atom_site_disorder_group
C1 C 0.2212(3) -0.0638(3) 0.2600(2) 0.0243(10) Uani 1 1 d . . .
C2 C 0.1290(4) -0.0776(3) 0.2368(3) 0.0294(11) Uani 1 1 d . . .
H2 H 0.1146 -0.1456 0.2480 0.035 Uiso 1 1 calc R . .
C3 C 0.0579(4) 0.0102(3) 0.1967(3) 0.0314(11) Uani 1 1 d . . .
H3 H -0.0036 0.0015 0.1790 0.038 Uiso 1 1 calc R . .
C4 C 0.0786(4) 0.1099(3) 0.1832(2) 0.0280(10) Uani 1 1 d . . .
H4 H 0.0300 0.1710 0.1573 0.034 Uiso 1 1 calc R . .
C5 C 0.1718(3) 0.1196(3) 0.2081(2) 0.0239(10) Uani 1 1 d . . .
C6 C 0.3027(4) -0.1566(3) 0.2976(2) 0.0260(10) Uani 1 1 d . . .
C7 C 0.4897(4) -0.2960(3) 0.3221(3) 0.0286(10) Uani 1 1 d . . .
C8 C 0.3770(4) -0.3214(3) 0.3742(3) 0.0317(11) Uani 1 1 d . . .
C9 C 0.5607(4) -0.3759(3) 0.2513(3) 0.0379(12) Uani 1 1 d . . .
H9A H 0.6079 -0.4525 0.2671 0.057 Uiso 1 1 calc R . .
H9B H 0.6175 -0.3463 0.2156 0.057 Uiso 1 1 calc R . .
H9C H 0.5018 -0.3797 0.2262 0.057 Uiso 1 1 calc R . .
C10 C 0.5783(4) -0.2879(3) 0.3638(3) 0.0372(12) Uani 1 1 d . . .
H10A H 0.6126 -0.3599 0.3894 0.056 Uiso 1 1 calc R . .
H10B H 0.5332 -0.2256 0.4017 0.056 Uiso 1 1 calc R . .
H10C H 0.6456 -0.2730 0.3268 0.056 Uiso 1 1 calc R . .
C11 C 0.3876(4) -0.4443(3) 0.3696(3) 0.0455(14) Uani 1 1 d . . .
H11A H 0.4626 -0.4975 0.3830 0.068 Uiso 1 1 calc R . .
H11B H 0.3917 -0.4612 0.3175 0.068 Uiso 1 1 calc R . .
H11C H 0.3151 -0.4526 0.4053 0.068 Uiso 1 1 calc R . .
C12 C 0.3393(4) -0.2835(4) 0.4576(3) 0.0429(12) Uani 1 1 d . . .
H12A H 0.4051 -0.3301 0.4816 0.064 Uiso 1 1 calc R . .
H12B H 0.2628 -0.2931 0.4847 0.064 Uiso 1 1 calc R . .
H12C H 0.3260 -0.2031 0.4599 0.064 Uiso 1 1 calc R . .
C13 C 0.1953(4) 0.2247(3) 0.1949(3) 0.0261(10) Uani 1 1 d . . .
C14 C 0.2560(4) 0.3751(3) 0.2147(3) 0.0280(10) Uani 1 1 d . . .
C15 C 0.2235(4) 0.3920(3) 0.1355(3) 0.0326(11) Uani 1 1 d . . .
C16 C 0.1648(4) 0.4651(3) 0.2776(3) 0.0411(12) Uani 1 1 d . . .
H16A H 0.1711 0.5386 0.2638 0.062 Uiso 1 1 calc R . .
H16B H 0.1853 0.4406 0.3263 0.062 Uiso 1 1 calc R . .
H16C H 0.0803 0.4729 0.2827 0.062 Uiso 1 1 calc R . .
C17 C 0.3903(4) 0.3581(3) 0.2092(3) 0.0382(12) Uani 1 1 d . . .
H17A H 0.4020 0.4285 0.1916 0.057 Uiso 1 1 calc R . .
H17B H 0.4481 0.2958 0.1730 0.057 Uiso 1 1 calc R . .
H17C H 0.4057 0.3393 0.2596 0.057 Uiso 1 1 calc R . .
C18 C 0.3345(4) 0.3692(4) 0.0648(3) 0.0437(13) Uani 1 1 d . . .
H18A H 0.3696 0.4260 0.0631 0.066 Uiso 1 1 calc R . .
H18B H 0.3072 0.3745 0.0187 0.066 Uiso 1 1 calc R . .
H18C H 0.3974 0.2927 0.0675 0.066 Uiso 1 1 calc R . .
C19 C 0.1156(4) 0.5065(3) 0.1291(3) 0.0501(14) Uani 1 1 d . . .
H19A H 0.1397 0.5698 0.1316 0.075 Uiso 1 1 calc R . .
H19B H 0.0425 0.5139 0.1712 0.075 Uiso 1 1 calc R . .
H19C H 0.0966 0.5080 0.0804 0.075 Uiso 1 1 calc R . .
C20 C 0.4530(4) 0.1542(3) 0.3880(3) 0.0281(10) Uani 1 1 d . . .
C21 C 0.5194(4) 0.2074(4) 0.4097(3) 0.0388(12) Uani 1 1 d . . .
H21 H 0.4856 0.2515 0.4555 0.047 Uiso 1 1 calc R . .
C22 C 0.6357(4) 0.1943(4) 0.3625(3) 0.0440(13) Uani 1 1 d . . .
H22 H 0.6819 0.2303 0.3753 0.053 Uiso 1 1 calc R . .
C23 C 0.6830(4) 0.1278(4) 0.2966(3) 0.0364(11) Uani 1 1 d . . .
H23 H 0.7628 0.1166 0.2644 0.044 Uiso 1 1 calc R . .
C24 C 0.6127(4) 0.0776(3) 0.2779(2) 0.0265(10) Uani 1 1 d . . .
C25 C 0.3297(4) 0.1687(3) 0.4389(3) 0.0277(10) Uani 1 1 d . A .
C26 C 0.1486(4) 0.1331(3) 0.5049(3) 0.0337(11) Uani 1 1 d . A .
C27 C 0.1320(4) 0.2525(4) 0.5307(3) 0.0416(13) Uani 1 1 d . . .
C28 C 0.1507(7) 0.0449(4) 0.5678(4) 0.109(3) Uani 1 1 d . . .
H28A H 0.0687 0.0684 0.6043 0.163 Uiso 1 1 calc R A .
H28B H 0.2118 0.0392 0.5943 0.163 Uiso 1 1 calc R . .
H28C H 0.1728 -0.0295 0.5452 0.163 Uiso 1 1 calc R . .
C29 C 0.0581(5) 0.1379(6) 0.4605(4) 0.095(3) Uani 1 1 d . . .
H29A H -0.0254 0.1610 0.4952 0.142 Uiso 1 1 calc R A .
H29B H 0.0833 0.0624 0.4385 0.142 Uiso 1 1 calc R . .
H29C H 0.0584 0.1934 0.4196 0.142 Uiso 1 1 calc R . .
C30 C 0.0263(5) 0.3521(4) 0.5132(6) 0.145(4) Uani 1 1 d . A 1
H30A H -0.0517 0.3461 0.5416 0.217 Uiso 1 1 calc R A 1
H30B H 0.0338 0.3528 0.4584 0.217 Uiso 1 1 calc R A 1
H30C H 0.0272 0.4229 0.5282 0.217 Uiso 1 1 calc R A 1
C31 C 0.1303(8) 0.2600(7) 0.6133(4) 0.133(4) Uani 1 1 d . A 1
H31A H 0.0587 0.2477 0.6469 0.199 Uiso 1 1 calc R A 1
H31B H 0.1249 0.3356 0.6239 0.199 Uiso 1 1 calc R A 1
H31C H 0.2064 0.2015 0.6225 0.199 Uiso 1 1 calc R A 1
C32 C 0.6609(4) 0.0105(3) 0.2067(3) 0.0257(10) Uani 1 1 d . . .
C33 C 0.6790(4) -0.0509(3) 0.0818(3) 0.0278(10) Uani 1 1 d . . .
C34 C 0.8017(4) -0.1250(3) 0.1063(3) 0.0314(11) Uani 1 1 d . . .
C35 C 0.6115(4) -0.1182(4) 0.0629(3) 0.0417(13) Uani 1 1 d . . .
H35A H 0.6647 -0.1683 0.0185 0.063 Uiso 1 1 calc R . .
H35B H 0.5349 -0.0649 0.0514 0.063 Uiso 1 1 calc R . .
H35C H 0.5919 -0.1643 0.1068 0.063 Uiso 1 1 calc R . .
C36 C 0.6927(4) 0.0362(4) 0.0191(3) 0.0425(12) Uani 1 1 d . . .
H36A H 0.7464 -0.0044 -0.0290 0.064 Uiso 1 1 calc R . .
H36B H 0.7292 0.0830 0.0340 0.064 Uiso 1 1 calc R . .
H36C H 0.6111 0.0852 0.0122 0.064 Uiso 1 1 calc R . .
C37 C 0.8156(5) -0.2482(3) 0.1279(3) 0.0560(16) Uani 1 1 d . . .
H37A H 0.8323 -0.2914 0.0818 0.084 Uiso 1 1 calc R . .
H37B H 0.7390 -0.2471 0.1642 0.084 Uiso 1 1 calc R . .
H37C H 0.8844 -0.2845 0.1512 0.084 Uiso 1 1 calc R . .
C38 C 0.9225(4) -0.1244(5) 0.0512(3) 0.0558(15) Uani 1 1 d . . .
H38A H 0.9376 -0.1610 0.0027 0.084 Uiso 1 1 calc R . .
H38B H 0.9915 -0.1664 0.0736 0.084 Uiso 1 1 calc R . .
H38C H 0.9152 -0.0456 0.0421 0.084 Uiso 1 1 calc R . .
C39 C -0.2241(5) 0.2705(5) 0.1057(3) 0.0524(14) Uani 1 1 d . . .
C40 C -0.2676(7) 0.3912(5) 0.0859(4) 0.104(3) Uani 1 1 d . . .
H40A H -0.2524 0.3982 0.0304 0.156 Uiso 1 1 calc R . .
H40B H -0.2233 0.4274 0.1039 0.156 Uiso 1 1 calc R . .
H40C H -0.3565 0.4289 0.1101 0.156 Uiso 1 1 calc R . .
N1 N 0.2439(3) 0.0336(2) 0.2466(2) 0.0237(8) Uani 1 1 d . A .
N2 N 0.4218(3) -0.1797(2) 0.2925(2) 0.0245(8) Uani 1 1 d . . .
N3 N 0.2733(3) -0.2404(3) 0.3406(2) 0.0301(9) Uani 1 1 d . . .
N4 N 0.2419(3) 0.2638(2) 0.2395(2) 0.0265(8) Uani 1 1 d . . .
N5 N 0.1774(3) 0.2973(3) 0.1356(2) 0.0282(9) Uani 1 1 d . . .
N6 N 0.4979(3) 0.0900(3) 0.3226(2) 0.0258(8) Uani 1 1 d . A .
N7 N 0.2758(3) 0.0927(3) 0.4480(2) 0.0262(8) Uani 1 1 d . . .
N8 N 0.2510(3) 0.2634(3) 0.4823(2) 0.0343(9) Uani 1 1 d . A .
N9 N 0.5987(3) 0.0184(3) 0.1544(2) 0.0263(8) Uani 1 1 d . . .
N10 N 0.7802(3) -0.0675(3) 0.1807(2) 0.0297(9) Uani 1 1 d . . .
N11 N -0.1893(5) 0.1767(4) 0.1202(3) 0.0663(14) Uani 1 1 d . . .
O1 O 0.4811(3) -0.1136(2) 0.26008(18) 0.0298(7) Uani 1 1 d . A .
O2 O 0.1659(3) -0.2443(2) 0.35968(19) 0.0430(9) Uani 1 1 d . . .
O3 O 0.2688(3) 0.2131(2) 0.30223(17) 0.0276(7) Uani 1 1 d . A .
O4 O 0.1352(3) 0.2866(2) 0.08158(18) 0.0401(8) Uani 1 1 d . . .
O5 O 0.3227(3) -0.0038(2) 0.40980(18) 0.0354(8) Uani 1 1 d . A .
O6 O 0.2692(3) 0.3547(3) 0.4843(2) 0.0544(10) Uani 1 1 d . . .
O7 O 0.4813(3) 0.0843(2) 0.16282(17) 0.0316(7) Uani 1 1 d . A .
O8 O 0.8626(3) -0.0978(2) 0.21802(18) 0.0398(8) Uani 1 1 d . . .
O9 O -0.1467(10) 0.4948(10) 0.2812(9) 0.133(5) Uani 0.50 1 d P B 1
O9A O -0.1089(6) 0.2363(5) 0.3398(5) 0.051(2) Uani 0.50 1 d P B 2
O10 O -0.1882(10) 0.3407(7) 0.2535(6) 0.077(3) Uani 0.50 1 d P B 1
O10A O -0.1034(16) 0.4169(13) 0.3586(9) 0.161(6) Uani 0.50 1 d P B 2
O11 O -0.2547(18) 0.4131(15) 0.3729(9) 0.097(7) Uani 0.50 1 d P B 1
O11A O -0.1107(15) 0.3826(10) 0.2437(9) 0.147(6) Uani 0.50 1 d P B 2
O12 O -0.0406(8) 0.3147(13) 0.3184(8) 0.139(6) Uani 0.50 1 d P B 1
O12A O -0.2756(16) 0.4065(16) 0.3548(15) 0.166(13) Uani 0.50 1 d P B 2
O13 O 0.3933(3) -0.2270(2) 0.1161(2) 0.0508(9) Uani 1 1 d . . .
O14 O 0.2959(3) -0.3446(3) 0.1877(2) 0.0552(10) Uani 1 1 d . . .
O15 O 0.4386(4) -0.4096(3) 0.0698(3) 0.1030(17) Uani 1 1 d . . .
O16 O 0.2439(4) -0.2586(3) 0.0760(3) 0.0895(15) Uani 1 1 d . . .
Cl1 Cl 0.34426(12) -0.31041(9) 0.11119(8) 0.0409(3) Uani 1 1 d . . .
Cl2 Cl -0.15349(14) 0.36956(14) 0.31616(13) 0.0683(5) Uani 1 1 d . . .
Cu1 Cu 0.37927(5) 0.05056(4) 0.28187(4) 0.02548(15) Uani 1 1 d . . .

loop_
_atom_site_aniso_label
_atom_site_aniso_U_11
_atom_site_aniso_U_22
_atom_site_aniso_U_33
_atom_site_aniso_U_23
_atom_site_aniso_U_13
_atom_site_aniso_U_12
C1 0.020(2) 0.022(2) 0.025(3) -0.0041(18) 0.000(2) -0.0057(18)
C2 0.025(2) 0.030(2) 0.037(3) -0.005(2) -0.004(2) -0.018(2)
C3 0.021(2) 0.038(2) 0.039(3) -0.005(2) -0.009(2) -0.013(2)
C4 0.024(2) 0.031(2) 0.030(3) -0.0010(19) -0.007(2) -0.0115(19)
C5 0.021(2) 0.019(2) 0.029(3) -0.0058(18) -0.003(2) -0.0060(17)
C6 0.025(2) 0.027(2) 0.025(3) -0.0066(19) -0.002(2) -0.0103(19)
C7 0.031(2) 0.022(2) 0.030(3) 0.0016(19) -0.009(2) -0.0074(19)
C8 0.039(3) 0.023(2) 0.034(3) 0.003(2) -0.017(3) -0.009(2)
C9 0.040(3) 0.029(2) 0.037(3) -0.003(2) -0.011(3) -0.005(2)
C10 0.037(3) 0.039(3) 0.040(3) 0.006(2) -0.017(3) -0.017(2)
C11 0.056(3) 0.023(2) 0.064(4) 0.009(2) -0.024(3) -0.020(2)
C12 0.050(3) 0.046(3) 0.033(4) 0.004(2) -0.009(3) -0.022(2)
C13 0.022(2) 0.026(2) 0.028(3) -0.004(2) -0.004(2) -0.0091(18)
C14 0.032(2) 0.021(2) 0.030(3) -0.0023(19) -0.006(2) -0.0110(19)
C15 0.037(3) 0.022(2) 0.043(3) 0.004(2) -0.015(3) -0.0130(19)
C16 0.047(3) 0.029(2) 0.047(4) -0.005(2) -0.011(3) -0.015(2)
C17 0.035(3) 0.029(2) 0.053(4) 0.004(2) -0.013(3) -0.015(2)
C18 0.048(3) 0.049(3) 0.037(4) 0.004(2) -0.006(3) -0.027(3)
C19 0.053(3) 0.028(2) 0.069(4) 0.010(2) -0.032(3) -0.007(2)
C20 0.029(2) 0.035(2) 0.024(3) 0.001(2) -0.006(2) -0.017(2)
C21 0.038(3) 0.049(3) 0.034(3) -0.013(2) -0.006(3) -0.022(2)
C22 0.038(3) 0.068(3) 0.040(4) -0.014(3) -0.008(3) -0.034(3)
C23 0.035(3) 0.051(3) 0.031(3) -0.004(2) -0.005(3) -0.026(2)
C24 0.027(2) 0.035(2) 0.021(3) 0.005(2) -0.007(2) -0.017(2)
C25 0.026(2) 0.037(2) 0.022(3) 0.001(2) -0.005(2) -0.016(2)
C26 0.030(3) 0.034(2) 0.030(3) -0.007(2) 0.007(2) -0.013(2)
C27 0.031(3) 0.039(3) 0.048(4) -0.012(2) 0.011(3) -0.019(2)
C28 0.143(7) 0.038(3) 0.060(6) 0.005(3) 0.053(5) -0.006(4)
C29 0.033(3) 0.133(6) 0.116(7) -0.079(5) -0.005(4) -0.021(4)
C30 0.041(4) 0.034(3) 0.337(14) 0.034(5) -0.036(6) -0.010(3)
C31 0.201(9) 0.203(8) 0.045(5) -0.059(5) 0.051(6) -0.173(8)
C32 0.025(2) 0.030(2) 0.025(3) 0.002(2) -0.006(2) -0.0135(19)
C33 0.028(2) 0.026(2) 0.027(3) -0.0027(19) -0.007(2) -0.0070(19)
C34 0.025(2) 0.035(2) 0.031(3) -0.007(2) -0.007(2) -0.0072(19)
C35 0.042(3) 0.046(3) 0.044(4) -0.013(2) -0.015(3) -0.019(2)
C36 0.045(3) 0.051(3) 0.031(3) 0.001(2) -0.007(3) -0.022(2)
C37 0.054(3) 0.028(3) 0.080(5) -0.006(3) -0.029(3) -0.001(2)
C38 0.030(3) 0.089(4) 0.041(4) -0.013(3) 0.001(3) -0.020(3)
C39 0.061(4) 0.054(3) 0.037(4) 0.000(3) -0.013(3) -0.018(3)
C40 0.172(8) 0.047(4) 0.077(6) 0.004(3) -0.044(6) -0.022(4)
N1 0.0240(19) 0.0207(17) 0.022(2) -0.0028(15) -0.0012(18) -0.0067(15)
N2 0.026(2) 0.0225(17) 0.024(2) 0.0004(15) -0.0054(18) -0.0102(16)
N3 0.032(2) 0.0288(19) 0.030(3) 0.0003(17) -0.006(2) -0.0143(17)
N4 0.028(2) 0.0236(17) 0.027(2) -0.0010(16) -0.0065(19) -0.0105(15)
N5 0.031(2) 0.0268(18) 0.029(3) 0.0035(17) -0.009(2) -0.0135(16)
N6 0.028(2) 0.0305(19) 0.017(2) 0.0006(16) -0.0005(19) -0.0135(16)
N7 0.026(2) 0.0301(19) 0.020(2) -0.0020(16) -0.0024(18) -0.0106(16)
N8 0.033(2) 0.033(2) 0.035(3) -0.0055(18) 0.002(2) -0.0171(18)
N9 0.022(2) 0.0261(18) 0.026(3) -0.0007(16) -0.0053(19) -0.0058(16)
N10 0.027(2) 0.0312(19) 0.030(3) 0.0019(17) -0.007(2) -0.0124(17)
N11 0.089(4) 0.056(3) 0.059(4) 0.010(3) -0.030(3) -0.029(3)
O1 0.0274(16) 0.0278(15) 0.038(2) 0.0037(14) -0.0075(16) -0.0160(14)
O2 0.0329(19) 0.0507(19) 0.051(3) 0.0098(17) -0.0060(18) -0.0276(16)
O3 0.0314(17) 0.0286(15) 0.024(2) 0.0028(13) -0.0117(16) -0.0103(13)
O4 0.049(2) 0.0445(18) 0.035(2) 0.0062(15) -0.0219(18) -0.0204(16)
O5 0.0374(18) 0.0287(16) 0.036(2) -0.0107(14) 0.0003(17) -0.0130(14)
O6 0.058(2) 0.0397(18) 0.066(3) -0.0175(17) 0.007(2) -0.0316(17)
O7 0.0265(17) 0.0295(15) 0.033(2) -0.0015(13) -0.0090(16) -0.0043(13)
O8 0.0277(17) 0.0492(18) 0.046(2) 0.0025(16) -0.0206(18) -0.0122(15)
O9 0.093(8) 0.120(9) 0.175(14) 0.046(10) -0.005(9) -0.063(7)
O9A 0.029(4) 0.027(3) 0.077(6) 0.002(3) -0.014(4) 0.010(3)
O10 0.087(8) 0.082(6) 0.066(7) -0.023(5) -0.046(7) -0.014(5)
O10A 0.206(15) 0.178(13) 0.199(16) 0.017(12) -0.110(14) -0.140(12)
O11 0.125(18) 0.059(8) 0.037(8) -0.018(6) 0.049(9) -0.012(9)
O11A 0.194(16) 0.088(9) 0.100(12) 0.024(8) 0.022(12) -0.044(9)
O12 0.034(6) 0.194(13) 0.147(13) -0.083(11) -0.045(7) 0.028(7)
O12A 0.021(6) 0.075(11) 0.33(3) 0.094(15) 0.013(12) -0.006(7)
O13 0.070(2) 0.0484(19) 0.054(3) 0.0072(17) -0.021(2) -0.0414(18)
O14 0.069(3) 0.056(2) 0.042(3) 0.0151(18) -0.007(2) -0.035(2)
O15 0.098(3) 0.063(3) 0.108(5) -0.050(3) 0.049(3) -0.033(3)
O16 0.110(4) 0.102(3) 0.105(4) 0.052(3) -0.083(3) -0.065(3)
Cl1 0.0520(8) 0.0369(6) 0.0383(9) 0.0010(6) -0.0108(7) -0.0230(6)
Cl2 0.0355(9) 0.0968(13) 0.0658(15) -0.0188(11) -0.0084(10) -0.0184(9)
Cu1 0.0245(3) 0.0245(3) 0.0296(4) -0.0014(2) -0.0079(3) -0.0110(2)

loop_
_atom_type_symbol
_atom_type_description
_atom_type_scat_dispersion_real
_atom_type_scat_dispersion_imag
_atom_type_scat_source
C C 0.0033 0.0016 'International Tables Vol C Tables 4.2.6.8 and 6.1.1.4'
H H 0.0000 0.0000 'International Tables Vol C Tables 4.2.6.8 and 6.1.1.4'
N N 0.0061 0.0033 'International Tables Vol C Tables 4.2.6.8 and 6.1.1.4'
O O 0.0106 0.0060 'International Tables Vol C Tables 4.2.6.8 and 6.1.1.4'
Cl Cl 0.1484 0.1585 'International Tables Vol C Tables 4.2.6.8 and 6.1.1.4'
Cu Cu 0.3201 1.2651 'International Tables Vol C Tables 4.2.6.8 and 6.1.1.4'

loop_
_geom_angle_atom_site_label_1
_geom_angle_atom_site_label_2
_geom_angle_atom_site_label_3
_geom_angle
_geom_angle_site_symmetry_1
_geom_angle_site_symmetry_3
_geom_angle_publ_flag
N1 C1 C2 122.6(4) . . ?
N1 C1 C6 116.6(3) . . ?
C2 C1 C6 120.7(3) . . ?
C1 C2 C3 119.2(3) . . ?
C4 C3 C2 119.1(4) . . ?
C3 C4 C5 119.4(4) . . ?
N1 C5 C4 122.4(3) . . ?
N1 C5 C13 117.1(3) . . ?
C4 C5 C13 120.5(3) . . ?
N2 C6 N3 107.4(3) . . ?
N2 C6 C1 126.7(4) . . ?
N3 C6 C1 125.8(3) . . ?
N2 C7 C10 109.6(3) . . ?
N2 C7 C9 106.0(3) . . ?
C10 C7 C9 111.4(4) . . ?
N2 C7 C8 100.2(3) . . ?
C10 C7 C8 115.4(4) . . ?
C9 C7 C8 113.1(3) . . ?
N3 C8 C12 105.8(3) . . ?
N3 C8 C11 109.5(3) . . ?
C12 C8 C11 110.2(4) . . ?
N3 C8 C7 100.6(3) . . ?
C12 C8 C7 114.3(3) . . ?
C11 C8 C7 115.4(4) . . ?
N4 C13 N5 108.3(3) . . ?
N4 C13 C5 125.1(4) . . ?
N5 C13 C5 126.6(3) . . ?
N4 C14 C16 106.8(3) . . ?
N4 C14 C17 108.3(3) . . ?
C16 C14 C17 109.7(3) . . ?
N4 C14 C15 100.6(3) . . ?
C16 C14 C15 115.8(3) . . ?
C17 C14 C15 114.7(4) . . ?
N5 C15 C18 106.1(3) . . ?
N5 C15 C19 106.8(3) . . ?
C18 C15 C19 111.2(4) . . ?
N5 C15 C14 102.4(3) . . ?
C18 C15 C14 115.0(4) . . ?
C19 C15 C14 114.3(4) . . ?
N6 C20 C21 122.7(4) . . ?
N6 C20 C25 119.3(3) . . ?
C21 C20 C25 118.1(4) . . ?
C22 C21 C20 118.7(4) . . ?
C23 C22 C21 119.1(4) . . ?
C22 C23 C24 119.6(4) . . ?
N6 C24 C23 122.6(4) . . ?
N6 C24 C32 117.7(3) . . ?
C23 C24 C32 119.6(4) . . ?
N8 C25 N7 109.3(4) . . ?
N8 C25 C20 124.4(3) . . ?
N7 C25 C20 126.2(4) . . ?
N7 C26 C28 108.2(4) . . ?
N7 C26 C29 106.2(4) . . ?
C28 C26 C29 109.7(5) . . ?
N7 C26 C27 102.3(3) . . ?
C28 C26 C27 115.4(5) . . ?
C29 C26 C27 114.2(4) . . ?
C30 C27 C31 109.7(6) . . ?
C30 C27 N8 107.3(4) . . ?
C31 C27 N8 106.2(4) . . ?
C30 C27 C26 115.7(4) . . ?
C31 C27 C26 114.7(4) . . ?
N8 C27 C26 102.3(3) . . ?
N9 C32 N10 108.8(4) . . ?
N9 C32 C24 126.6(4) . . ?
N10 C32 C24 124.5(3) . . ?
N9 C33 C35 108.1(3) . . ?
N9 C33 C36 106.1(3) . . ?
C35 C33 C36 110.4(3) . . ?
N9 C33 C34 100.9(3) . . ?
C35 C33 C34 115.6(3) . . ?
C36 C33 C34 114.6(3) . . ?
N10 C34 C38 108.4(3) . . ?
N10 C34 C37 105.0(4) . . ?
C38 C34 C37 110.4(4) . . ?
N10 C34 C33 102.4(3) . . ?
C38 C34 C33 115.8(4) . . ?
C37 C34 C33 113.8(3) . . ?
N11 C39 C40 179.2(7) . . ?
C1 N1 C5 117.3(3) . . ?
C1 N1 Cu1 121.4(3) . . ?
C5 N1 Cu1 121.3(2) . . ?
O1 N2 C6 125.1(3) . . ?
O1 N2 C7 120.7(3) . . ?
C6 N2 C7 114.0(3) . . ?
O2 N3 C6 125.0(3) . . ?
O2 N3 C8 121.6(3) . . ?
C6 N3 C8 112.8(3) . . ?
O3 N4 C13 123.5(3) . . ?
O3 N4 C14 121.2(3) . . ?
C13 N4 C14 115.2(3) . . ?
O4 N5 C13 125.7(3) . . ?
O4 N5 C15 121.5(3) . . ?
C13 N5 C15 112.6(3) . . ?
C24 N6 C20 117.3(3) . . ?
C24 N6 Cu1 121.5(3) . . ?
C20 N6 Cu1 119.5(3) . . ?
O5 N7 C25 125.0(4) . . ?
O5 N7 C26 121.6(3) . . ?
C25 N7 C26 113.3(3) . . ?
O6 N8 C25 126.1(4) . . ?
O6 N8 C27 121.2(3) . . ?
C25 N8 C27 112.7(3) . . ?
O7 N9 C32 124.0(4) . . ?
O7 N9 C33 122.0(3) . . ?
C32 N9 C33 113.9(3) . . ?
O8 N10 C32 124.6(4) . . ?
O8 N10 C34 122.7(3) . . ?
C32 N10 C34 112.4(3) . . ?
N2 O1 Cu1 113.3(2) . . ?
N4 O3 Cu1 111.0(2) . . ?
N7 O5 Cu1 103.2(2) . . ?
N9 O7 Cu1 106.0(2) . . ?
O15 Cl1 O16 111.5(3) . . ?
O15 Cl1 O13 110.8(2) . . ?
O16 Cl1 O13 108.7(2) . . ?
O15 Cl1 O14 108.1(2) . . ?
O16 Cl1 O14 108.4(2) . . ?
O13 Cl1 O14 109.3(2) . . ?
O12 Cl2 O11A 87.4(9) . . ?
O12 Cl2 O11 129.4(11) . . ?
O11A Cl2 O11 140.7(11) . . ?
O12 Cl2 O12A 147.3(13) . . ?
O11A Cl2 O12A 125.3(13) . . ?
O11 Cl2 O12A 21.6(17) . . ?
O12 Cl2 O10A 61.0(7) . . ?
O11A Cl2 O10A 109.5(10) . . ?
O11 Cl2 O10A 83.1(12) . . ?
O12A Cl2 O10A 103.9(13) . . ?
O12 Cl2 O10 116.7(7) . . ?
O11A Cl2 O10 52.9(7) . . ?
O11 Cl2 O10 108.1(10) . . ?
O12A Cl2 O10 86.5(12) . . ?
O10A Cl2 O10 161.9(8) . . ?
O12 Cl2 O9A 61.3(7) . . ?
O11A Cl2 O9A 112.4(6) . . ?
O11 Cl2 O9A 99.3(9) . . ?
O12A Cl2 O9A 99.3(9) . . ?
O10A Cl2 O9A 104.3(7) . . ?
O10 Cl2 O9A 88.3(5) . . ?
O12 Cl2 O9 99.6(9) . . ?
O11A Cl2 O9 58.4(7) . . ?
O11 Cl2 O9 97.1(10) . . ?
O12A Cl2 O9 100.0(9) . . ?
O10A Cl2 O9 66.9(6) . . ?
O10 Cl2 O9 97.0(7) . . ?
O9A Cl2 O9 160.3(5) . . ?
O3 Cu1 O1 176.34(11) . . ?
O3 Cu1 N1 87.06(11) . . ?
O1 Cu1 N1 89.30(11) . . ?
O3 Cu1 N6 85.05(12) . . ?
O1 Cu1 N6 98.58(12) . . ?
N1 Cu1 N6 172.01(14) . . ?
O3 Cu1 O7 93.22(11) . . ?
O1 Cu1 O7 87.48(11) . . ?
N1 Cu1 O7 94.39(12) . . ?
N6 Cu1 O7 87.34(12) . . ?
O3 Cu1 O5 94.38(11) . . ?
O1 Cu1 O5 85.70(11) . . ?
N1 Cu1 O5 97.86(12) . . ?
N6 Cu1 O5 81.50(12) . . ?
O7 Cu1 O5 165.89(9) . . ?

loop_
_geom_bond_atom_site_label_1
_geom_bond_atom_site_label_2
_geom_bond_distance
_geom_bond_site_symmetry_2
_geom_bond_publ_flag
C1 N1 1.358(4) . ?
C1 C2 1.381(5) . ?
C1 C6 1.452(5) . ?
C2 C3 1.390(5) . ?
C3 C4 1.373(5) . ?
C4 C5 1.385(5) . ?
C5 N1 1.366(5) . ?
C5 C13 1.458(5) . ?
C6 N2 1.333(5) . ?
C6 N3 1.360(5) . ?
C7 N2 1.502(5) . ?
C7 C10 1.519(5) . ?
C7 C9 1.530(6) . ?
C7 C8 1.559(6) . ?
C8 N3 1.509(5) . ?
C8 C12 1.513(6) . ?
C8 C11 1.523(5) . ?
C13 N4 1.337(4) . ?
C13 N5 1.350(5) . ?
C14 N4 1.502(4) . ?
C14 C16 1.531(6) . ?
C14 C17 1.532(5) . ?
C14 C15 1.566(6) . ?
C15 N5 1.518(5) . ?
C15 C18 1.521(6) . ?
C15 C19 1.533(5) . ?
C20 N6 1.353(5) . ?
C20 C21 1.392(5) . ?
C20 C25 1.467(6) . ?
C21 C22 1.381(6) . ?
C22 C23 1.371(6) . ?
C23 C24 1.380(5) . ?
C24 N6 1.353(5) . ?
C24 C32 1.456(6) . ?
C25 N8 1.343(5) . ?
C25 N7 1.344(4) . ?
C26 N7 1.506(5) . ?
C26 C28 1.513(7) . ?
C26 C29 1.517(6) . ?
C26 C27 1.549(5) . ?
C27 C30 1.478(7) . ?
C27 C31 1.502(8) . ?
C27 N8 1.514(5) . ?
C32 N9 1.343(5) . ?
C32 N10 1.359(5) . ?
C33 N9 1.503(5) . ?
C33 C35 1.519(5) . ?
C33 C36 1.525(6) . ?
C33 C34 1.569(5) . ?
C34 N10 1.502(5) . ?
C34 C38 1.525(6) . ?
C34 C37 1.525(5) . ?
C39 N11 1.122(6) . ?
C39 C40 1.448(7) . ?
N1 Cu1 2.019(3) . ?
N2 O1 1.311(4) . ?
N3 O2 1.272(4) . ?
N4 O3 1.306(4) . ?
N5 O4 1.268(4) . ?
N6 Cu1 2.036(3) . ?
N7 O5 1.298(4) . ?
N8 O6 1.271(4) . ?
N9 O7 1.302(4) . ?
N10 O8 1.277(4) . ?
O1 Cu1 1.956(3) . ?
O3 Cu1 1.954(3) . ?
O5 Cu1 2.337(3) . ?
O7 Cu1 2.255(3) . ?
O9 Cl2 1.676(10) . ?
O9A Cl2 1.607(6) . ?
O10 Cl2 1.442(7) . ?
O10A Cl2 1.407(10) . ?
O11 Cl2 1.309(15) . ?
O11A Cl2 1.285(13) . ?
O12 Cl2 1.274(8) . ?
O12A Cl2 1.349(17) . ?
O13 Cl1 1.431(3) . ?
O14 Cl1 1.440(3) . ?
O15 Cl1 1.411(4) . ?
O16 Cl1 1.427(3) . ?

loop_
_geom_torsion_atom_site_label_1
_geom_torsion_atom_site_label_2
_geom_torsion_atom_site_label_3
_geom_torsion_atom_site_label_4
_geom_torsion
_geom_torsion_site_symmetry_1
_geom_torsion_site_symmetry_2
_geom_torsion_site_symmetry_3
_geom_torsion_site_symmetry_4
_geom_torsion_publ_flag
N1 C1 C2 C3 1.4(6) . . . . ?
C6 C1 C2 C3 -175.9(4) . . . . ?
C1 C2 C3 C4 -1.9(6) . . . . ?
C2 C3 C4 C5 1.6(6) . . . . ?
C3 C4 C5 N1 -0.7(6) . . . . ?
C3 C4 C5 C13 -179.6(4) . . . . ?
N1 C1 C6 N2 -29.9(6) . . . . ?
C2 C1 C6 N2 147.6(4) . . . . ?
N1 C1 C6 N3 154.6(4) . . . . ?
C2 C1 C6 N3 -27.9(6) . . . . ?
N2 C7 C8 N3 20.7(3) . . . . ?
C10 C7 C8 N3 138.3(3) . . . . ?
C9 C7 C8 N3 -91.7(4) . . . . ?
N2 C7 C8 C12 -92.1(4) . . . . ?
C10 C7 C8 C12 25.5(5) . . . . ?
C9 C7 C8 C12 155.4(3) . . . . ?
N2 C7 C8 C11 138.4(3) . . . . ?
C10 C7 C8 C11 -103.9(4) . . . . ?
C9 C7 C8 C11 26.0(5) . . . . ?
N1 C5 C13 N4 -27.3(6) . . . . ?
C4 C5 C13 N4 151.6(4) . . . . ?
N1 C5 C13 N5 150.8(4) . . . . ?
C4 C5 C13 N5 -30.2(6) . . . . ?
N4 C14 C15 N5 8.4(4) . . . . ?
C16 C14 C15 N5 -106.2(4) . . . . ?
C17 C14 C15 N5 124.3(3) . . . . ?
N4 C14 C15 C18 -106.2(3) . . . . ?
C16 C14 C15 C18 139.1(4) . . . . ?
C17 C14 C15 C18 9.7(5) . . . . ?
N4 C14 C15 C19 123.4(4) . . . . ?
C16 C14 C15 C19 8.8(5) . . . . ?
C17 C14 C15 C19 -120.6(4) . . . . ?
N6 C20 C21 C22 0.0(6) . . . . ?
C25 C20 C21 C22 179.8(4) . . . . ?
C20 C21 C22 C23 -1.1(7) . . . . ?
C21 C22 C23 C24 1.4(7) . . . . ?
C22 C23 C24 N6 -0.7(7) . . . . ?
C22 C23 C24 C32 177.8(4) . . . . ?
N6 C20 C25 N8 -148.0(4) . . . . ?
C21 C20 C25 N8 32.2(6) . . . . ?
N6 C20 C25 N7 29.7(6) . . . . ?
C21 C20 C25 N7 -150.1(4) . . . . ?
N7 C26 C27 C30 118.1(5) . . . . ?
C28 C26 C27 C30 -124.7(6) . . . . ?
C29 C26 C27 C30 3.9(7) . . . . ?
N7 C26 C27 C31 -112.7(5) . . . . ?
C28 C26 C27 C31 4.5(7) . . . . ?
C29 C26 C27 C31 133.1(6) . . . . ?
N7 C26 C27 N8 1.8(4) . . . . ?
C28 C26 C27 N8 119.1(5) . . . . ?
C29 C26 C27 N8 -112.4(5) . . . . ?
N6 C24 C32 N9 45.8(6) . . . . ?
C23 C24 C32 N9 -132.8(4) . . . . ?
N6 C24 C32 N10 -137.5(4) . . . . ?
C23 C24 C32 N10 43.9(6) . . . . ?
N9 C33 C34 N10 -11.8(3) . . . . ?
C35 C33 C34 N10 -128.1(4) . . . . ?
C36 C33 C34 N10 101.7(4) . . . . ?
N9 C33 C34 C38 -129.5(4) . . . . ?
C35 C33 C34 C38 114.1(4) . . . . ?
C36 C33 C34 C38 -16.0(5) . . . . ?
N9 C33 C34 C37 101.0(4) . . . . ?
C35 C33 C34 C37 -15.3(6) . . . . ?
C36 C33 C34 C37 -145.5(4) . . . . ?
C2 C1 N1 C5 -0.5(6) . . . . ?
C6 C1 N1 C5 177.0(4) . . . . ?
C2 C1 N1 Cu1 179.8(3) . . . . ?
C6 C1 N1 Cu1 -2.7(5) . . . . ?
C4 C5 N1 C1 0.1(6) . . . . ?
C13 C5 N1 C1 179.1(4) . . . . ?
C4 C5 N1 Cu1 179.8(3) . . . . ?
C13 C5 N1 Cu1 -1.2(5) . . . . ?
N3 C6 N2 O1 -174.9(3) . . . . ?
C1 C6 N2 O1 8.9(6) . . . . ?
N3 C6 N2 C7 9.8(5) . . . . ?
C1 C6 N2 C7 -166.3(4) . . . . ?
C10 C7 N2 O1 42.4(5) . . . . ?
C9 C7 N2 O1 -78.0(4) . . . . ?
C8 C7 N2 O1 164.2(3) . . . . ?
C10 C7 N2 C6 -142.2(4) . . . . ?
C9 C7 N2 C6 97.5(4) . . . . ?
C8 C7 N2 C6 -20.3(4) . . . . ?
N2 C6 N3 O2 177.5(4) . . . . ?
C1 C6 N3 O2 -6.3(7) . . . . ?
N2 C6 N3 C8 6.1(5) . . . . ?
C1 C6 N3 C8 -177.8(4) . . . . ?
C12 C8 N3 O2 -70.5(4) . . . . ?
C11 C8 N3 O2 48.3(5) . . . . ?
C7 C8 N3 O2 170.3(3) . . . . ?
C12 C8 N3 C6 101.3(4) . . . . ?
C11 C8 N3 C6 -139.9(4) . . . . ?
C7 C8 N3 C6 -17.9(4) . . . . ?
N5 C13 N4 O3 179.5(4) . . . . ?
C5 C13 N4 O3 -2.0(6) . . . . ?
N5 C13 N4 C14 2.4(5) . . . . ?
C5 C13 N4 C14 -179.2(4) . . . . ?
C16 C14 N4 O3 -63.2(4) . . . . ?
C17 C14 N4 O3 54.9(5) . . . . ?
C15 C14 N4 O3 175.6(3) . . . . ?
C16 C14 N4 C13 114.1(4) . . . . ?
C17 C14 N4 C13 -127.8(4) . . . . ?
C15 C14 N4 C13 -7.2(4) . . . . ?
N4 C13 N5 O4 179.5(4) . . . . ?
C5 C13 N5 O4 1.0(7) . . . . ?
N4 C13 N5 C15 4.1(5) . . . . ?
C5 C13 N5 C15 -174.3(4) . . . . ?
C18 C15 N5 O4 -62.9(5) . . . . ?
C19 C15 N5 O4 55.8(5) . . . . ?
C14 C15 N5 O4 176.1(4) . . . . ?
C18 C15 N5 C13 112.7(4) . . . . ?
C19 C15 N5 C13 -128.6(4) . . . . ?
C14 C15 N5 C13 -8.3(4) . . . . ?
C23 C24 N6 C20 -0.3(6) . . . . ?
C32 C24 N6 C20 -178.9(3) . . . . ?
C23 C24 N6 Cu1 164.4(3) . . . . ?
C32 C24 N6 Cu1 -14.2(5) . . . . ?
C21 C20 N6 C24 0.7(6) . . . . ?
C25 C20 N6 C24 -179.1(3) . . . . ?
C21 C20 N6 Cu1 -164.3(3) . . . . ?
C25 C20 N6 Cu1 15.9(5) . . . . ?
N8 C25 N7 O5 174.4(3) . . . . ?
C20 C25 N7 O5 -3.6(6) . . . . ?
N8 C25 N7 C26 -2.2(5) . . . . ?
C20 C25 N7 C26 179.8(4) . . . . ?
C28 C26 N7 O5 61.1(5) . . . . ?
C29 C26 N7 O5 -56.7(5) . . . . ?
C27 C26 N7 O5 -176.7(3) . . . . ?
C28 C26 N7 C25 -122.2(4) . . . . ?
C29 C26 N7 C25 120.0(4) . . . . ?
C27 C26 N7 C25 0.0(5) . . . . ?
N7 C25 N8 O6 -176.0(4) . . . . ?
C20 C25 N8 O6 2.1(7) . . . . ?
N7 C25 N8 C27 3.5(5) . . . . ?
C20 C25 N8 C27 -178.4(4) . . . . ?
C30 C27 N8 O6 54.0(6) . . . . ?
C31 C27 N8 O6 -63.2(6) . . . . ?
C26 C27 N8 O6 176.2(4) . . . . ?
C30 C27 N8 C25 -125.5(5) . . . . ?
C31 C27 N8 C25 117.3(5) . . . . ?
C26 C27 N8 C25 -3.3(5) . . . . ?
N10 C32 N9 O7 178.7(3) . . . . ?
C24 C32 N9 O7 -4.2(6) . . . . ?
N10 C32 N9 C33 -5.0(4) . . . . ?
C24 C32 N9 C33 172.1(4) . . . . ?
C35 C33 N9 O7 -50.8(4) . . . . ?
C36 C33 N9 O7 67.6(4) . . . . ?
C34 C33 N9 O7 -172.6(3) . . . . ?
C35 C33 N9 C32 132.8(3) . . . . ?
C36 C33 N9 C32 -108.8(4) . . . . ?
C34 C33 N9 C32 11.0(4) . . . . ?
N9 C32 N10 O8 -177.6(3) . . . . ?
C24 C32 N10 O8 5.2(6) . . . . ?
N9 C32 N10 C34 -4.0(4) . . . . ?
C24 C32 N10 C34 178.8(3) . . . . ?
C38 C34 N10 O8 -52.9(5) . . . . ?
C37 C34 N10 O8 65.1(4) . . . . ?
C33 C34 N10 O8 -175.8(3) . . . . ?
C38 C34 N10 C32 133.3(4) . . . . ?
C37 C34 N10 C32 -108.7(4) . . . . ?
C33 C34 N10 C32 10.5(4) . . . . ?
C6 N2 O1 Cu1 40.1(5) . . . . ?
C7 N2 O1 Cu1 -145.0(3) . . . . ?
C13 N4 O3 Cu1 53.2(4) . . . . ?
C14 N4 O3 Cu1 -129.8(3) . . . . ?
C25 N7 O5 Cu1 -48.6(4) . . . . ?
C26 N7 O5 Cu1 127.7(3) . . . . ?
C32 N9 O7 Cu1 -48.5(4) . . . . ?
C33 N9 O7 Cu1 135.4(3) . . . . ?
N4 O3 Cu1 O1 -66(2) . . . . ?
N4 O3 Cu1 N1 -59.4(2) . . . . ?
N4 O3 Cu1 N6 121.9(2) . . . . ?
N4 O3 Cu1 O7 34.9(2) . . . . ?
N4 O3 Cu1 O5 -157.0(2) . . . . ?
N2 O1 Cu1 O3 -45(2) . . . . ?
N2 O1 Cu1 N1 -51.9(2) . . . . ?
N2 O1 Cu1 N6 126.7(2) . . . . ?
N2 O1 Cu1 O7 -146.4(2) . . . . ?
N2 O1 Cu1 O5 46.0(2) . . . . ?
C1 N1 Cu1 O3 -144.3(3) . . . . ?
C5 N1 Cu1 O3 36.0(3) . . . . ?
C1 N1 Cu1 O1 35.3(3) . . . . ?
C5 N1 Cu1 O1 -144.4(3) . . . . ?
C1 N1 Cu1 N6 -135.1(10) . . . . ?
C5 N1 Cu1 N6 45.2(12) . . . . ?
C1 N1 Cu1 O7 122.7(3) . . . . ?
C5 N1 Cu1 O7 -57.0(3) . . . . ?
C1 N1 Cu1 O5 -50.3(3) . . . . ?
C5 N1 Cu1 O5 130.0(3) . . . . ?
C24 N6 Cu1 O3 -118.7(3) . . . . ?
C20 N6 Cu1 O3 45.6(3) . . . . ?
C24 N6 Cu1 O1 61.8(3) . . . . ?
C20 N6 Cu1 O1 -133.9(3) . . . . ?
C24 N6 Cu1 N1 -128.0(10) . . . . ?
C20 N6 Cu1 N1 36.4(12) . . . . ?
C24 N6 Cu1 O7 -25.3(3) . . . . ?
C20 N6 Cu1 O7 139.1(3) . . . . ?
C24 N6 Cu1 O5 146.1(3) . . . . ?
C20 N6 Cu1 O5 -49.6(3) . . . . ?
N9 O7 Cu1 O3 139.8(2) . . . . ?
N9 O7 Cu1 O1 -43.8(2) . . . . ?
N9 O7 Cu1 N1 -132.9(2) . . . . ?
N9 O7 Cu1 N6 54.9(2) . . . . ?
N9 O7 Cu1 O5 17.3(5) . . . . ?
N7 O5 Cu1 O3 -20.1(2) . . . . ?
N7 O5 Cu1 O1 163.6(2) . . . . ?
N7 O5 Cu1 N1 -107.7(2) . . . . ?
N7 O5 Cu1 N6 64.3(2) . . . . ?
N7 O5 Cu1 O7 102.3(4) . . . . ?
